data_4030024
loop_
_publ_author_name
'Lenk, Romaric'
'Tessier, Arnaud'
'Lefranc, Pierre'
'Silvestre, Virginie'
'Planchat, Aur\'elien'
'Blot, Virginie'
'Dubreuil, Didier'
'Lebreton, Jacques'

_publ_section_title
;
 1-Oxo-1H-phenalene-2,3-dicarbonitrile Heteroaromatic Scaffold: Revised
 Structure and Mechanistic Studies.
;
_journal_issue 20
_journal_name_full 'The Journal of organic chemistry'
_journal_page_first 9754
_journal_page_last 9761
_journal_paper_doi 10.1021/jo5016932
_journal_volume 79
_journal_year 2014
_chemical_formula_moiety 'C19 H13 N3 O1 S1'
_chemical_formula_sum 'C19 H13 N3 O S'
_chemical_formula_weight 331.4
_chemical_name_systematic ' ?'
_space_group_IT_number 29
_symmetry_cell_setting orthorhombic
_symmetry_Int_Tables_number 29
_symmetry_space_group_name_Hall 'P 2c -2ac'
_symmetry_space_group_name_H-M 'P c a 21'
_cell_angle_alpha 90
_cell_angle_beta 90
_cell_angle_gamma 90
_cell_formula_units_Z 4
_cell_length_a 28.1130(5)
_cell_length_b 7.5217(7)
_cell_length_c 7.293(2)
_cell_measurement_temperature 293
_cell_volume 1542.2(4)
_diffrn_ambient_temperature 293
_diffrn_measured_fraction_theta_full 0.98
_diffrn_measured_fraction_theta_max 0.98
_diffrn_measurement_device 'four-cycle diffractometer'
_diffrn_measurement_device_type 'Nonius CCD'
_diffrn_radiation_monochromator graphite
_diffrn_radiation_probe x-ray
_diffrn_radiation_source 'X-ray tube'
_diffrn_radiation_type 'Mo K\a'
_diffrn_radiation_wavelength 0.71069
_diffrn_reflns_av_R_equivalents 0.1219
_diffrn_reflns_av_sigmaI/netI 0.0622
_diffrn_reflns_limit_h_max 37
_diffrn_reflns_limit_h_min -37
_diffrn_reflns_limit_k_max 9
_diffrn_reflns_limit_k_min -10
_diffrn_reflns_limit_l_max 9
_diffrn_reflns_limit_l_min -8
_diffrn_reflns_number 21498
_diffrn_reflns_theta_full 28.29
_diffrn_reflns_theta_max 28.29
_diffrn_reflns_theta_min 6.4
_exptl_absorpt_coefficient_mu 0.22
_exptl_absorpt_correction_T_max 0.9906
_exptl_absorpt_correction_T_min 0.9533
_exptl_absorpt_correction_type gaussian
_exptl_absorpt_process_details 'Jana2006  (Petricek, Dusek & Palatinus, 2000)'
_exptl_crystal_density_diffrn 1.4269
_exptl_crystal_F_000 688
_exptl_crystal_size_max 0.35
_exptl_crystal_size_mid 0.15
_exptl_crystal_size_min 0.04
_refine_diff_density_max 1.12
_refine_diff_density_min -1.69
_refine_ls_abs_structure_details '  1579 of Friedel pairs used in the refinement'
_refine_ls_extinction_method none
_refine_ls_goodness_of_fit_gt 2.05
_refine_ls_goodness_of_fit_ref 1.86
_refine_ls_hydrogen_treatment constr
_refine_ls_number_constraints 53
_refine_ls_number_parameters 217
_refine_ls_number_reflns 3602
_refine_ls_number_restraints 0
_refine_ls_R_factor_all 0.1132
_refine_ls_R_factor_gt 0.0635
_refine_ls_shift/su_max 0.0144
_refine_ls_shift/su_mean 0.0023
_refine_ls_structure_factor_coef Fsqd
_refine_ls_weighting_details w=1/(\s^2^(I)+0.0004I^2^)
_refine_ls_weighting_scheme sigma
_refine_ls_wR_factor_gt 0.0945
_refine_ls_wR_factor_ref 0.1032
_reflns_number_gt 2568
_reflns_number_total 3602
_reflns_threshold_expression I>2\s(I)
_cod_data_source_file jo5016932_si_001.cif
_cod_data_source_block I
_cod_depositor_comments
;
The following automatic conversions were performed:

'_diffrn_radiation_probe' value 'X-ray' changed to 'x-ray' according
to
/home/saulius/struct/COD-crude-data--automatic-downloads/rss-feeds/ACS/lib/dictionaries/cif_core.dic
dictionary named 'cif_core.dic' version 2.4.2 from 2011-04-26.

Automatic conversion script
Id: cif_fix_values 2827 2014-09-09 07:05:25Z andrius 

 Adding full bibliography for 4030023--4030026.cif.
;
_cod_original_cell_volume 1542.1(4)
_cod_original_sg_symbol_Hall 'P -2xac;-2ya;2zc'
_cod_original_formula_sum 'C19 H13 N3 O1 S1'
_cod_database_code 4030024

loop_
_symmetry_equiv_pos_site_id
_symmetry_equiv_pos_as_xyz
1 x,y,z
2 -x,-y,z+1/2
3 x+1/2,-y,z
4 -x+1/2,y,z+1/2

loop_
_atom_site_label
_atom_site_type_symbol
_atom_site_fract_x
_atom_site_fract_y
_atom_site_fract_z
_atom_site_adp_type
_atom_site_U_iso_or_equiv
_atom_site_symmetry_multiplicity
_atom_site_occupancy
_atom_site_calc_flag
S1 S 0.98776(3) 0.28066(13) 0.04632(13) Uani 0.0652(3) 4 1 d
O1 O 1.28938(8) -0.3458(3) -0.3183(3) Uani 0.0630(9) 4 1 d
N1 N 1.39824(12) -0.1268(5) -0.2463(4) Uani 0.0725(13) 4 1 d
N2 N 1.35380(10) 0.3313(4) -0.0321(4) Uani 0.0560(10) 4 1 d
N3 N 1.09609(8) 0.2624(3) -0.0748(3) Uani 0.0413(8) 4 1 d
C1 C 1.27528(11) -0.1994(4) -0.2647(4) Uani 0.0390(10) 4 1 d
C2 C 1.30828(10) -0.0600(4) -0.2113(3) Uani 0.0368(10) 4 1 d
C3 C 1.29210(10) 0.0986(4) -0.1423(3) Uani 0.0321(8) 4 1 d
C4 C 1.22628(10) 0.2987(4) -0.0532(3) Uani 0.0329(9) 4 1 d
C5 C 1.17871(10) 0.3348(4) -0.0356(3) Uani 0.0354(9) 4 1 d
C6 C 1.14324(10) 0.2163(4) -0.0919(3) Uani 0.0317(8) 4 1 d
C7 C 1.12677(11) -0.0954(4) -0.2053(3) Uani 0.0377(9) 4 1 d
C8 C 1.14230(11) -0.2547(4) -0.2767(4) Uani 0.0417(10) 4 1 d
C9 C 1.19044(11) -0.2848(4) -0.2997(4) Uani 0.0397(9) 4 1 d
C10 C 1.35872(13) -0.0980(4) -0.2281(4) Uani 0.0469(11) 4 1 d
C11 C 1.32648(10) 0.2302(4) -0.0825(4) Uani 0.0389(9) 4 1 d
C12 C 1.08140(11) 0.3969(4) 0.0594(4) Uani 0.0502(11) 4 1 d
C13 C 1.04091(12) 0.3289(5) 0.1759(5) Uani 0.0591(12) 4 1 d
C12' C 1.05886(10) 0.2244(4) -0.2087(4) Uani 0.0441(10) 4 1 d
Ca C 1.24252(10) 0.1388(4) -0.1256(3) Uani 0.0296(8) 4 1 d
Cb C 1.20836(10) 0.0090(3) -0.1814(3) Uani 0.0287(8) 4 1 d
Cc C 1.15830(9) 0.0439(3) -0.1636(3) Uani 0.0298(8) 4 1 d
Cd C 1.22383(10) -0.1576(4) -0.2496(3) Uani 0.0322(9) 4 1 d
C13' C 1.01522(11) 0.1400(5) -0.1224(4) Uani 0.0556(12) 4 1 d
H1c4 H 1.249012 0.386273 -0.014535 Uiso 0.0395 4 1 d
H1c5 H 1.169329 0.446065 0.017742 Uiso 0.0424 4 1 d
H1c7 H 1.093392 -0.078962 -0.183305 Uiso 0.0453 4 1 d
H1c8 H 1.119723 -0.344719 -0.310494 Uiso 0.05 4 1 d
H1c9 H 1.200978 -0.395489 -0.35109 Uiso 0.0476 4 1 d
H1c12 H 1.071563 0.502708 -0.003724 Uiso 0.0602 4 1 d
H2c12 H 1.107891 0.426571 0.136588 Uiso 0.0602 4 1 d
H1c13 H 1.033721 0.414283 0.269724 Uiso 0.0709 4 1 d
H2c13 H 1.050899 0.224049 0.24034 Uiso 0.0709 4 1 d
H1c12' H 1.071225 0.147085 -0.301959 Uiso 0.0529 4 1 d
H2c12' H 1.049885 0.332293 -0.269797 Uiso 0.0529 4 1 d
H1c13' H 1.023886 0.028891 -0.066985 Uiso 0.0667 4 1 d
H2c13' H 0.992535 0.111895 -0.216409 Uiso 0.0667 4 1 d

loop_
_atom_site_aniso_label
_atom_site_aniso_type_symbol
_atom_site_aniso_U_11
_atom_site_aniso_U_22
_atom_site_aniso_U_33
_atom_site_aniso_U_12
_atom_site_aniso_U_13
_atom_site_aniso_U_23
S1 S 0.0370(4) 0.0766(7) 0.0822(6) 0.0077(5) 0.0124(5) -0.0005(6)
O1 O 0.0524(14) 0.0505(15) 0.0860(17) 0.0150(12) 0.0053(13) -0.0238(13)
N1 N 0.0417(18) 0.095(3) 0.081(2) 0.0163(18) 0.0020(16) 0.0039(18)
N2 N 0.0454(16) 0.0645(19) 0.0581(16) -0.0112(15) -0.0050(13) -0.0024(15)
N3 N 0.0303(12) 0.0438(16) 0.0498(13) 0.0047(12) -0.0022(11) -0.0104(12)
C1 C 0.0410(18) 0.0423(19) 0.0335(13) 0.0061(16) 0.0025(13) -0.0035(14)
C2 C 0.0275(16) 0.0483(19) 0.0346(14) 0.0067(15) 0.0015(12) 0.0004(14)
C3 C 0.0288(14) 0.0376(17) 0.0298(12) -0.0017(14) -0.0017(12) 0.0014(12)
C4 C 0.0333(15) 0.0321(17) 0.0334(13) -0.0045(13) -0.0038(11) -0.0057(13)
C5 C 0.0341(15) 0.0288(16) 0.0432(14) 0.0010(14) -0.0001(13) -0.0062(13)
C6 C 0.0286(14) 0.0317(15) 0.0346(13) 0.0036(13) -0.0009(12) -0.0003(12)
C7 C 0.0311(15) 0.0392(18) 0.0430(15) -0.0012(14) 0.0004(14) -0.0013(14)
C8 C 0.0377(16) 0.0334(19) 0.0539(16) -0.0082(14) -0.0001(15) -0.0102(15)
C9 C 0.0488(18) 0.0282(16) 0.0420(15) 0.0024(15) 0.0005(14) -0.0059(13)
C10 C 0.044(2) 0.052(2) 0.0444(17) 0.0055(18) 0.0004(15) 0.0060(15)
C11 C 0.0285(14) 0.0496(19) 0.0384(14) 0.0005(15) -0.0010(13) 0.0023(14)
C12 C 0.0432(18) 0.049(2) 0.0582(17) 0.0083(15) -0.0023(18) -0.0147(17)
C13 C 0.051(2) 0.068(2) 0.0577(18) 0.0167(19) 0.0086(17) -0.0071(17)
C12' C 0.0347(17) 0.049(2) 0.0483(17) 0.0055(15) -0.0070(13) -0.0002(14)
Ca C 0.0269(15) 0.0318(16) 0.0300(12) -0.0008(13) -0.0009(11) 0.0023(12)
Cb C 0.0303(15) 0.0296(15) 0.0261(11) 0.0006(13) 0.0013(11) 0.0008(11)
Cc C 0.0291(15) 0.0318(16) 0.0284(12) -0.0007(13) -0.0015(12) 0.0012(12)
Cd C 0.0363(16) 0.0314(16) 0.0287(12) 0.0017(14) 0.0026(11) 0.0005(12)
C13' C 0.0362(17) 0.060(2) 0.070(2) -0.0022(17) -0.0013(17) -0.0071(17)

loop_
_atom_type_symbol
_atom_type_scat_dispersion_real
_atom_type_scat_dispersion_imag
_atom_type_scat_source
C 0.0033 0.0016 'International Tables Vol C tables 4.2.6.8 and 6.1.1.1'
H 0.0000 0.0000 'International Tables Vol C tables 4.2.6.8 and 6.1.1.1'
N 0.0066 0.0034 'International Tables Vol C tables 4.2.6.8 and 6.1.1.1'
O 0.0114 0.0062 'International Tables Vol C tables 4.2.6.8 and 6.1.1.1'
S 0.1265 0.1256 'International Tables Vol C tables 4.2.6.8 and 6.1.1.1'

loop_
_geom_angle_atom_site_label_1
_geom_angle_atom_site_label_2
_geom_angle_atom_site_label_3
_geom_angle
C6 N3 C12 120.4(2)
C6 N3 C12' 125.5(2)
C12 N3 C12' 112.3(2)
O1 C1 C2 121.6(3)
O1 C1 Cd 121.7(3)
C2 C1 Cd 116.7(3)
C1 C2 C3 120.9(3)
C1 C2 C10 117.3(3)
C3 C2 C10 121.7(3)
C2 C3 C11 118.9(3)
C2 C3 Ca 122.5(3)
C11 C3 Ca 118.6(2)
C5 C4 Ca 121.8(3)
C5 C4 H1c4 119.1
Ca C4 H1c4 119.1
C4 C5 C6 122.8(3)
C4 C5 H1c5 118.59
C6 C5 H1c5 118.59
N3 C6 C5 120.0(3)
N3 C6 Cc 122.4(2)
C5 C6 Cc 117.6(2)
C8 C7 Cc 122.0(3)
C8 C7 H1c7 118.98
Cc C7 H1c7 118.98
C7 C8 C9 119.9(3)
C7 C8 H1c8 120.06
C9 C8 H1c8 120.06
C8 C9 Cd 121.1(3)
C8 C9 H1c9 119.43
Cd C9 H1c9 119.43
N1 C10 C2 178.1(3)
N2 C11 C3 178.4(3)
N3 C12 C13 110.7(3)
N3 C12 H1c12 109.47
N3 C12 H2c12 109.47
C13 C12 H1c12 109.47
C13 C12 H2c12 109.47
H1c12 C12 H2c12 108.17
C12 C13 H1c13 109.47
C12 C13 H2c13 109.47
H1c13 C13 H2c13 105.2
N3 C12' C13' 112.6(2)
N3 C12' H1c12' 109.47
N3 C12' H2c12' 109.47
C13' C12' H1c12' 109.47
C13' C12' H2c12' 109.47
H1c12' C12' H2c12' 106.14
C3 Ca C4 122.3(2)
C3 Ca Cb 119.1(2)
C4 Ca Cb 118.6(2)
Ca Cb Cc 120.5(2)
Ca Cb Cd 119.9(2)
Cc Cb Cd 119.6(2)
C6 Cc C7 123.8(2)
C6 Cc Cb 118.6(2)
C7 Cc Cb 117.5(2)
C1 Cd C9 119.5(3)
C1 Cd Cb 120.9(3)
C9 Cd Cb 119.6(3)
C12' C13' H1c13' 109.47
C12' C13' H2c13' 109.47
H1c13' C13' H2c13' 106.09

loop_
_geom_bond_atom_site_label_1
_geom_bond_atom_site_label_2
_geom_bond_distance
O1 C1 1.234(4)
N1 C10 1.140(5)
N2 C11 1.142(4)
N3 C6 1.376(4)
N3 C12 1.466(4)
N3 C12' 1.460(4)
C1 C2 1.453(4)
C1 Cd 1.484(4)
C2 C3 1.373(4)
C2 C10 1.452(5)
C3 C11 1.450(4)
C3 Ca 1.431(4)
C4 C5 1.371(4)
C4 Ca 1.390(4)
C4 H1c4 0.96
C5 C6 1.399(4)
C5 H1c5 0.96
C6 Cc 1.461(4)
C7 C8 1.378(4)
C7 Cc 1.405(4)
C7 H1c7 0.96
C8 C9 1.382(4)
C8 H1c8 0.96
C9 Cd 1.389(4)
C9 H1c9 0.96
C12 C13 1.510(5)
C12 H1c12 0.96
C12 H2c12 0.96
C13 H1c13 0.96
C13 H2c13 0.96
C12' C13' 1.518(4)
C12' H1c12' 0.96
C12' H2c12' 0.96
Ca Cb 1.429(4)
Cb Cc 1.437(4)
Cb Cd 1.416(4)
C13' H1c13' 0.96
C13' H2c13' 0.96

loop_
_geom_hbond_atom_site_label_D
_geom_hbond_atom_site_label_H
_geom_hbond_atom_site_label_A
_geom_hbond_site_symmetry_A
_geom_hbond_distance_DH
_geom_hbond_distance_HA
_geom_hbond_distance_DA
_geom_hbond_angle_DHA
C5 H1c5 O1 4_765 0.96 2.29 3.015(4) 132.02
C7 H1c7 C12' . 0.96 2.49 3.071(4) 119.15
C12 H2c12 C5 . 0.96 2.45 2.860(4) 105.30
